data_4078419
loop_
_publ_author_name
'Ramakrishnan, S.'
'Anju, K. S.'
'Thomas, Ajesh P.'
'Gowri Sreedevi, K. C.'
'Salini, P. S.'
'Derry Holaday, M. G.'
'Suresh, Eringathodi'
'Srinivasan, A.'

_publ_section_title
;
 ansa-Ferrocene-Incorporated Calixpyrroles and Calixphyrins: Syntheses and
 Spectral/Structural Characterization
;
_journal_issue 11
_journal_name_full Organometallics
_journal_page_first 4166
_journal_paper_doi 10.1021/om300004m
_journal_volume 31
_journal_year 2012
_chemical_formula_sum 'C59 H41 Fe N2'
_chemical_formula_weight 833.79
_chemical_name_systematic
; 
 ? 
;
_space_group_IT_number 2
_symmetry_cell_setting triclinic
_symmetry_space_group_name_Hall '-P 1'
_symmetry_space_group_name_H-M 'P -1'
_atom_sites_solution_hydrogens geom
_atom_sites_solution_primary direct
_atom_sites_solution_secondary difmap
_audit_creation_method SHELXL-97
_cell_angle_alpha 112.668(2)
_cell_angle_beta 93.344(3)
_cell_angle_gamma 105.922(2)
_cell_formula_units_Z 2
_cell_length_a 10.7256(16)
_cell_length_b 13.681(2)
_cell_length_c 17.613(2)
_cell_measurement_temperature 100(2)
_cell_volume 2253.8(5)
_computing_cell_refinement 'Bruker Smart'
_computing_data_collection 'Bruker Smart'
_computing_data_reduction 'Bruker Saint'
_computing_molecular_graphics ORTEP,Platon
_computing_publication_material 'SHELXL-97 (Sheldrick, 1997)'
_computing_structure_refinement 'SHELXL-97 (Sheldrick, 1997)'
_computing_structure_solution 'SHELXS-97 (Sheldrick, 1990)'
_diffrn_ambient_temperature 100(2)
_diffrn_measured_fraction_theta_full 0.990
_diffrn_measured_fraction_theta_max 0.990
_diffrn_measurement_device_type 'Bruker Smart Apex CCD Diffractometer'
_diffrn_measurement_method 'Omega-Phi Scan'
_diffrn_radiation_monochromator graphite
_diffrn_radiation_source 'fine-focus sealed tube'
_diffrn_radiation_type MoK\a
_diffrn_radiation_wavelength 0.71073
_diffrn_reflns_av_R_equivalents 0.0518
_diffrn_reflns_av_sigmaI/netI 0.0902
_diffrn_reflns_limit_h_max 12
_diffrn_reflns_limit_h_min -12
_diffrn_reflns_limit_k_max 15
_diffrn_reflns_limit_k_min -16
_diffrn_reflns_limit_l_max 20
_diffrn_reflns_limit_l_min -20
_diffrn_reflns_number 16106
_diffrn_reflns_theta_full 25.00
_diffrn_reflns_theta_max 25.00
_diffrn_reflns_theta_min 1.65
_exptl_absorpt_coefficient_mu 0.376
_exptl_absorpt_correction_T_max 0.9458
_exptl_absorpt_correction_T_min 0.8798
_exptl_absorpt_correction_type multi-scan
_exptl_crystal_colour 'wine red'
_exptl_crystal_density_diffrn 1.229
_exptl_crystal_density_method 'not measured'
_exptl_crystal_description plates
_exptl_crystal_F_000 870
_exptl_crystal_size_max 0.35
_exptl_crystal_size_mid 0.20
_exptl_crystal_size_min 0.15
_refine_diff_density_max 0.700
_refine_diff_density_min -0.604
_refine_diff_density_rms 0.083
_refine_ls_extinction_method none
_refine_ls_goodness_of_fit_ref 1.043
_refine_ls_hydrogen_treatment constr
_refine_ls_matrix_type full
_refine_ls_number_parameters 560
_refine_ls_number_reflns 7866
_refine_ls_number_restraints 0
_refine_ls_restrained_S_all 1.043
_refine_ls_R_factor_all 0.0960
_refine_ls_R_factor_gt 0.0715
_refine_ls_shift/su_max 0.000
_refine_ls_shift/su_mean 0.000
_refine_ls_structure_factor_coef Fsqd
_refine_ls_weighting_details 'w=1/[\s^2^(Fo^2^)+(0.1075P)^2^+0.6193P] where P=(Fo^2^+2Fc^2^)/3'
_refine_ls_weighting_scheme calc
_refine_ls_wR_factor_gt 0.1830
_refine_ls_wR_factor_ref 0.1944
_reflns_number_gt 5753
_reflns_number_total 7866
_reflns_threshold_expression >2sigma(I)
_cod_data_source_file om300004m_si_002.cif
_cod_data_source_block 130rkm
_cod_depositor_comments
;
The following automatic conversions were performed:

'_symmetry_cell_setting' value 'Triclinic' changed to 'triclinic'
according to /home/saulius/struct/CIF-dictionaries/cif_core.dic
dictionary named 'cif_core.dic' version 2.4.1 from
2010-06-29.

'_exptl_absorpt_correction_type' value 'MULTI-SCAN'
changed to 'multi-scan' according to
/home/saulius/struct/CIF-dictionaries/cif_core.dic dictionary named
'cif_core.dic' version 2.4.1 from 2010-06-29.

Automatic conversion script
Id: cif_fix_values 1891 2012-01-12 08:04:46Z andrius 

The following automatic conversions were performed:

'_refine_ls_weighting_scheme' value 'calc
w=1/[\s^2^(Fo^2^)+(0.1075P)^2^+0.6193P] where P=(Fo^2^+2Fc^2^)/3' was
changed to 'calc'. New tag '_refine_ls_weighting_details' was
created. The value of the new tag was set to
'w=1/[\s^2^(Fo^2^)+(0.1075P)^2^+0.6193P] where P=(Fo^2^+2Fc^2^)/3'.

Automatic conversion script
Id: cif_fix_values 3143 2015-03-26 13:38:13Z robertas 
;
_cod_original_sg_symbol_H-M P-1
_cod_database_code 4078419

loop_
_symmetry_equiv_pos_as_xyz
'x, y, z'
'-x, -y, -z'

loop_
_atom_site_label
_atom_site_type_symbol
_atom_site_fract_x
_atom_site_fract_y
_atom_site_fract_z
_atom_site_U_iso_or_equiv
_atom_site_adp_type
_atom_site_occupancy
_atom_site_calc_flag
_atom_site_refinement_flags
Fe1 Fe 0.31542(5) 0.52122(5) 0.16414(3) 0.01379(19) Uani 1 d .
N1 N 0.1531(3) 0.2529(3) 0.1723(2) 0.0176(8) Uani 1 d .
N2 N 0.3604(3) 0.3712(3) 0.2909(2) 0.0162(7) Uani 1 d .
C1 C 0.4854(4) 0.5407(3) 0.2383(2) 0.0151(9) Uani 1 d .
C2 C 0.5029(4) 0.6311(3) 0.2156(2) 0.0166(9) Uani 1 d .
C3 C 0.4807(4) 0.5886(3) 0.1261(3) 0.0186(9) Uani 1 d .
H3 H 0.4869 0.6331 0.0934 0.022 Uiso 1 calc R
C4 C 0.4493(4) 0.4713(4) 0.0935(3) 0.0215(10) Uani 1 d .
H4 H 0.4293 0.4200 0.0340 0.026 Uiso 1 calc R
C5 C 0.4519(4) 0.4402(3) 0.1616(2) 0.0145(9) Uani 1 d .
H5 H 0.4333 0.3638 0.1573 0.017 Uiso 1 calc R
C6 C 0.1231(4) 0.4166(3) 0.1152(2) 0.0179(9) Uani 1 d .
C7 C 0.1556(4) 0.5001(3) 0.0839(3) 0.0191(9) Uani 1 d .
H7 H 0.1536 0.4849 0.0247 0.023 Uiso 1 calc R
C8 C 0.1931(4) 0.6078(4) 0.1500(3) 0.0234(10) Uani 1 d .
H8 H 0.2191 0.6794 0.1452 0.028 Uiso 1 calc R
C9 C 0.1849(4) 0.5918(3) 0.2262(3) 0.0182(9) Uani 1 d .
H9 H 0.2054 0.6512 0.2830 0.022 Uiso 1 calc R
C10 C 0.1419(4) 0.4763(3) 0.2047(3) 0.0179(9) Uani 1 d .
H10 H 0.1287 0.4418 0.2444 0.021 Uiso 1 calc R
C11 C 0.0520(4) 0.2915(3) 0.0611(2) 0.0172(9) Uani 1 d .
C12 C 0.0582(4) 0.2191(3) 0.1079(2) 0.0161(9) Uani 1 d .
C13 C -0.0226(4) 0.1096(3) 0.0905(3) 0.0199(9) Uani 1 d .
H13 H -0.0957 0.0663 0.0478 0.024 Uiso 1 calc R
C14 C 0.0267(4) 0.0791(3) 0.1485(3) 0.0188(9) Uani 1 d .
H14 H -0.0067 0.0112 0.1523 0.023 Uiso 1 calc R
C15 C 0.1376(4) 0.1703(3) 0.2014(2) 0.0171(9) Uani 1 d .
C16 C 0.2213(4) 0.1856(3) 0.2720(2) 0.0170(9) Uani 1 d .
C17 C 0.3280(4) 0.2849(3) 0.3171(2) 0.0142(8) Uani 1 d .
C18 C 0.4260(4) 0.3130(3) 0.3865(3) 0.0181(9) Uani 1 d .
H18 H 0.4290 0.2706 0.4167 0.022 Uiso 1 calc R
C19 C 0.5159(4) 0.4148(3) 0.4008(2) 0.0175(9) Uani 1 d .
H19 H 0.5909 0.4541 0.4425 0.021 Uiso 1 calc R
C20 C 0.4722(4) 0.4490(3) 0.3395(2) 0.0138(8) Uani 1 d .
C21 C 0.5286(4) 0.5558(3) 0.3280(2) 0.0127(8) Uani 1 d .
C22 C -0.0942(4) 0.2757(3) 0.0341(3) 0.0220(10) Uani 1 d .
C23 C -0.1512(4) 0.3580(4) 0.0737(3) 0.0275(11) Uani 1 d .
H23 H -0.1008 0.4239 0.1187 0.033 Uiso 1 calc R
C24 C -0.2807(5) 0.3426(4) 0.0470(4) 0.0431(14) Uani 1 d .
H24 H -0.3170 0.3984 0.0740 0.052 Uiso 1 calc R
C25 C -0.3571(5) 0.2466(5) -0.0185(4) 0.0570(18) Uani 1 d .
H25 H -0.4445 0.2374 -0.0362 0.068 Uiso 1 calc R
C26 C -0.3039(5) 0.1628(5) -0.0585(4) 0.0490(16) Uani 1 d .
H26 H -0.3555 0.0968 -0.1029 0.059 Uiso 1 calc R
C27 C -0.1743(5) 0.1781(4) -0.0319(3) 0.0308(11) Uani 1 d .
H27 H -0.1391 0.1215 -0.0589 0.037 Uiso 1 calc R
C28 C 0.1173(4) 0.2524(3) -0.0166(2) 0.0186(9) Uani 1 d .
C29 C 0.0858(5) 0.2714(4) -0.0870(3) 0.0307(11) Uani 1 d .
H29 H 0.0251 0.3086 -0.0868 0.037 Uiso 1 calc R
C30 C 0.1430(5) 0.2358(4) -0.1566(3) 0.0362(13) Uani 1 d .
H30 H 0.1222 0.2510 -0.2020 0.043 Uiso 1 calc R
C31 C 0.2300(5) 0.1785(4) -0.1590(3) 0.0388(13) Uani 1 d .
H31 H 0.2668 0.1531 -0.2064 0.047 Uiso 1 calc R
C32 C 0.2629(4) 0.1583(4) -0.0906(3) 0.0306(12) Uani 1 d .
H32 H 0.3223 0.1195 -0.0921 0.037 Uiso 1 calc R
C33 C 0.2077(4) 0.1957(4) -0.0196(3) 0.0234(10) Uani 1 d .
H33 H 0.2315 0.1826 0.0264 0.028 Uiso 1 calc R
C34 C 0.1992(4) 0.0932(3) 0.3010(2) 0.0180(9) Uani 1 d .
C35 C 0.0830(4) 0.0627(3) 0.3326(3) 0.0206(10) Uani 1 d .
C36 C -0.0140(4) 0.1169(3) 0.3411(3) 0.0227(10) Uani 1 d .
H36 H -0.0023 0.1755 0.3249 0.027 Uiso 1 calc R
C37 C -0.1232(5) 0.0858(4) 0.3723(3) 0.0274(11) Uani 1 d .
H37 H -0.1856 0.1224 0.3765 0.033 Uiso 1 calc R
C38 C -0.1431(5) -0.0031(4) 0.3987(3) 0.0345(12) Uani 1 d .
H38 H -0.2175 -0.0233 0.4209 0.041 Uiso 1 calc R
C39 C -0.0548(5) -0.0572(4) 0.3916(3) 0.0324(12) Uani 1 d .
H39 H -0.0699 -0.1160 0.4077 0.039 Uiso 1 calc R
C40 C 0.0626(5) -0.0263(4) 0.3596(3) 0.0271(11) Uani 1 d .
C41 C 0.1564(5) -0.0799(4) 0.3552(3) 0.0338(12) Uani 1 d .
H41 H 0.1429 -0.1365 0.3738 0.041 Uiso 1 calc R
C42 C 0.2711(5) -0.0510(4) 0.3235(3) 0.0298(11) Uani 1 d .
C43 C 0.3700(5) -0.1023(4) 0.3216(3) 0.0380(14) Uani 1 d .
H43 H 0.3563 -0.1596 0.3394 0.046 Uiso 1 calc R
C44 C 0.4821(5) -0.0713(4) 0.2950(4) 0.0437(15) Uani 1 d .
H44 H 0.5461 -0.1052 0.2959 0.052 Uiso 1 calc R
C45 C 0.5030(5) 0.0132(4) 0.2657(3) 0.0418(14) Uani 1 d .
H45 H 0.5803 0.0337 0.2461 0.050 Uiso 1 calc R
C46 C 0.4115(4) 0.0652(4) 0.2656(3) 0.0282(11) Uani 1 d .
H46 H 0.4273 0.1201 0.2453 0.034 Uiso 1 calc R
C47 C 0.2933(4) 0.0381(3) 0.2956(3) 0.0221(10) Uani 1 d .
C48 C 0.6818(4) 0.5892(3) 0.3463(2) 0.0155(9) Uani 1 d .
C49 C 0.7543(4) 0.5788(3) 0.2830(3) 0.0220(10) Uani 1 d .
H49 H 0.7107 0.5503 0.2281 0.026 Uiso 1 calc R
C50 C 0.8918(4) 0.6100(4) 0.2998(3) 0.0247(10) Uani 1 d .
H50 H 0.9391 0.6030 0.2565 0.030 Uiso 1 calc R
C51 C 0.9569(4) 0.6514(4) 0.3811(3) 0.0244(10) Uani 1 d .
H51 H 1.0483 0.6718 0.3928 0.029 Uiso 1 calc R
C52 C 0.8859(4) 0.6627(4) 0.4454(3) 0.0247(10) Uani 1 d .
H52 H 0.9297 0.6910 0.5003 0.030 Uiso 1 calc R
C53 C 0.7494(4) 0.6317(3) 0.4280(3) 0.0198(9) Uani 1 d .
H53 H 0.7024 0.6394 0.4715 0.024 Uiso 1 calc R
C54 C 0.4831(4) 0.6491(3) 0.3897(2) 0.0155(9) Uani 1 d .
C55 C 0.5606(4) 0.7614(3) 0.4198(3) 0.0209(10) Uani 1 d .
H55 H 0.6399 0.7803 0.4018 0.025 Uiso 1 calc R
C56 C 0.5204(4) 0.8451(4) 0.4761(3) 0.0250(10) Uani 1 d .
H56 H 0.5732 0.9195 0.4961 0.030 Uiso 1 calc R
C57 C 0.4025(4) 0.8180(4) 0.5025(3) 0.0265(10) Uani 1 d .
H57 H 0.3759 0.8743 0.5403 0.032 Uiso 1 calc R
C58 C 0.3235(4) 0.7077(4) 0.4732(3) 0.0261(10) Uani 1 d .
H58 H 0.2438 0.6897 0.4910 0.031 Uiso 1 calc R
C59 C 0.3641(4) 0.6235(4) 0.4168(2) 0.0191(9) Uani 1 d .
H59 H 0.3109 0.5493 0.3971 0.023 Uiso 1 calc R
H1C H 0.2090 0.3167 0.1968 0.11(3) Uiso 1 d R

loop_
_atom_site_aniso_label
_atom_site_aniso_U_11
_atom_site_aniso_U_22
_atom_site_aniso_U_33
_atom_site_aniso_U_23
_atom_site_aniso_U_13
_atom_site_aniso_U_12
Fe1 0.0105(3) 0.0151(3) 0.0127(3) 0.0034(2) -0.0005(2) 0.0036(2)
N1 0.0171(18) 0.0146(19) 0.0188(19) 0.0057(15) 0.0006(15) 0.0037(15)
N2 0.0150(18) 0.0157(18) 0.0154(18) 0.0056(15) 0.0015(14) 0.0029(14)
C1 0.010(2) 0.021(2) 0.014(2) 0.0054(18) 0.0009(16) 0.0058(17)
C2 0.010(2) 0.022(2) 0.018(2) 0.0090(18) 0.0031(17) 0.0052(17)
C3 0.015(2) 0.024(2) 0.018(2) 0.0108(19) 0.0021(17) 0.0043(18)
C4 0.017(2) 0.034(3) 0.012(2) 0.0067(19) 0.0039(17) 0.011(2)
C5 0.0083(19) 0.018(2) 0.013(2) 0.0014(17) 0.0000(16) 0.0059(16)
C6 0.012(2) 0.022(2) 0.014(2) 0.0023(18) -0.0011(16) 0.0059(17)
C7 0.012(2) 0.021(2) 0.019(2) 0.0064(19) -0.0032(17) 0.0028(17)
C8 0.012(2) 0.023(2) 0.040(3) 0.015(2) 0.0025(19) 0.0101(18)
C9 0.008(2) 0.024(2) 0.022(2) 0.0076(19) 0.0032(17) 0.0072(17)
C10 0.012(2) 0.020(2) 0.017(2) 0.0031(18) -0.0003(17) 0.0050(17)
C11 0.018(2) 0.014(2) 0.015(2) 0.0039(17) -0.0030(17) 0.0030(17)
C12 0.013(2) 0.019(2) 0.011(2) 0.0014(17) -0.0006(16) 0.0060(17)
C13 0.018(2) 0.016(2) 0.014(2) -0.0002(18) -0.0035(17) 0.0009(17)
C14 0.017(2) 0.014(2) 0.020(2) 0.0044(18) 0.0023(18) 0.0012(17)
C15 0.019(2) 0.014(2) 0.018(2) 0.0050(18) 0.0033(17) 0.0082(17)
C16 0.022(2) 0.016(2) 0.014(2) 0.0059(18) 0.0038(17) 0.0089(18)
C17 0.016(2) 0.015(2) 0.013(2) 0.0066(17) 0.0030(16) 0.0060(17)
C18 0.017(2) 0.020(2) 0.019(2) 0.0071(18) 0.0035(17) 0.0097(18)
C19 0.018(2) 0.018(2) 0.013(2) 0.0040(18) -0.0006(17) 0.0048(18)
C20 0.014(2) 0.017(2) 0.010(2) 0.0046(17) 0.0023(16) 0.0073(17)
C21 0.011(2) 0.014(2) 0.010(2) 0.0030(16) 0.0011(16) 0.0033(16)
C22 0.024(2) 0.017(2) 0.020(2) 0.0073(19) -0.0049(19) 0.0017(19)
C23 0.018(2) 0.028(3) 0.032(3) 0.010(2) -0.001(2) 0.006(2)
C24 0.023(3) 0.033(3) 0.071(4) 0.018(3) 0.000(3) 0.010(2)
C25 0.027(3) 0.043(3) 0.089(5) 0.024(3) -0.024(3) 0.006(3)
C26 0.033(3) 0.031(3) 0.063(4) 0.009(3) -0.021(3) 0.002(2)
C27 0.029(3) 0.023(2) 0.030(3) 0.005(2) -0.011(2) 0.005(2)
C28 0.020(2) 0.014(2) 0.013(2) 0.0010(17) -0.0001(17) -0.0014(17)
C29 0.039(3) 0.029(3) 0.021(2) 0.007(2) 0.005(2) 0.012(2)
C30 0.046(3) 0.029(3) 0.021(3) 0.008(2) 0.003(2) -0.001(2)
C31 0.036(3) 0.032(3) 0.029(3) 0.001(2) 0.012(2) -0.002(2)
C32 0.017(2) 0.021(2) 0.036(3) -0.001(2) 0.006(2) -0.0010(19)
C33 0.016(2) 0.021(2) 0.021(2) 0.0006(19) -0.0020(18) 0.0010(18)
C34 0.029(2) 0.008(2) 0.011(2) 0.0015(16) -0.0013(18) 0.0019(18)
C35 0.027(2) 0.010(2) 0.017(2) 0.0026(18) -0.0035(18) 0.0005(18)
C36 0.034(3) 0.014(2) 0.015(2) 0.0051(18) 0.0020(19) 0.0018(19)
C37 0.028(3) 0.027(3) 0.020(2) 0.006(2) 0.002(2) 0.004(2)
C38 0.029(3) 0.033(3) 0.024(3) 0.007(2) 0.006(2) -0.008(2)
C39 0.037(3) 0.026(3) 0.026(3) 0.014(2) -0.005(2) -0.004(2)
C40 0.034(3) 0.015(2) 0.021(2) 0.0052(19) -0.010(2) -0.004(2)
C41 0.045(3) 0.019(2) 0.027(3) 0.010(2) -0.015(2) -0.001(2)
C42 0.034(3) 0.014(2) 0.026(3) 0.000(2) -0.015(2) 0.003(2)
C43 0.037(3) 0.014(2) 0.043(3) -0.002(2) -0.026(2) 0.007(2)
C44 0.040(3) 0.019(3) 0.060(4) 0.001(3) -0.012(3) 0.018(2)
C45 0.028(3) 0.030(3) 0.044(3) -0.007(2) -0.006(2) 0.012(2)
C46 0.033(3) 0.017(2) 0.027(3) 0.000(2) -0.001(2) 0.011(2)
C47 0.027(2) 0.012(2) 0.019(2) 0.0023(18) -0.0051(19) 0.0023(18)
C48 0.017(2) 0.010(2) 0.016(2) 0.0040(17) -0.0016(17) 0.0026(16)
C49 0.021(2) 0.019(2) 0.021(2) 0.0040(19) -0.0013(19) 0.0072(19)
C50 0.019(2) 0.027(2) 0.027(3) 0.012(2) 0.0073(19) 0.0051(19)
C51 0.012(2) 0.022(2) 0.039(3) 0.015(2) -0.001(2) 0.0029(18)
C52 0.023(2) 0.019(2) 0.026(2) 0.008(2) -0.004(2) 0.0024(19)
C53 0.017(2) 0.020(2) 0.019(2) 0.0065(19) -0.0011(18) 0.0046(18)
C54 0.016(2) 0.016(2) 0.0080(19) 0.0000(17) -0.0037(16) 0.0042(17)
C55 0.016(2) 0.021(2) 0.024(2) 0.0063(19) 0.0016(18) 0.0070(18)
C56 0.033(3) 0.019(2) 0.024(2) 0.008(2) 0.003(2) 0.010(2)
C57 0.031(3) 0.027(3) 0.022(2) 0.005(2) 0.004(2) 0.018(2)
C58 0.020(2) 0.043(3) 0.020(2) 0.014(2) 0.0030(19) 0.017(2)
C59 0.015(2) 0.020(2) 0.016(2) 0.0039(18) -0.0030(17) 0.0041(18)

loop_
_atom_type_symbol
_atom_type_description
_atom_type_scat_dispersion_real
_atom_type_scat_dispersion_imag
_atom_type_scat_source
Fe Fe 0.3463 0.8444 'International Tables Vol C Tables 4.2.6.8 and 6.1.1.4'
C C 0.0033 0.0016 'International Tables Vol C Tables 4.2.6.8 and 6.1.1.4'
N N 0.0061 0.0033 'International Tables Vol C Tables 4.2.6.8 and 6.1.1.4'
H H 0.0000 0.0000 'International Tables Vol C Tables 4.2.6.8 and 6.1.1.4'

loop_
_geom_angle_atom_site_label_1
_geom_angle_atom_site_label_2
_geom_angle_atom_site_label_3
_geom_angle
C7 Fe1 C3 107.92(17)
C7 Fe1 C4 107.21(17)
C3 Fe1 C4 40.44(17)
C7 Fe1 C9 68.02(17)
C3 Fe1 C9 131.13(17)
C4 Fe1 C9 169.82(17)
C7 Fe1 C2 138.32(17)
C3 Fe1 C2 41.01(15)
C4 Fe1 C2 68.31(16)
C9 Fe1 C2 108.81(16)
C7 Fe1 C10 67.74(17)
C3 Fe1 C10 170.76(17)
C4 Fe1 C10 147.84(17)
C9 Fe1 C10 40.03(16)
C2 Fe1 C10 137.36(16)
C7 Fe1 C8 40.28(17)
C3 Fe1 C8 103.00(17)
C4 Fe1 C8 129.47(18)
C9 Fe1 C8 41.20(17)
C2 Fe1 C8 108.91(16)
C10 Fe1 C8 68.29(17)
C7 Fe1 C5 136.16(16)
C3 Fe1 C5 68.11(16)
C4 Fe1 C5 40.52(16)
C9 Fe1 C5 148.59(16)
C2 Fe1 C5 67.93(16)
C10 Fe1 C5 120.83(17)
C8 Fe1 C5 169.90(17)
C7 Fe1 C6 40.52(16)
C3 Fe1 C6 140.17(16)
C4 Fe1 C6 114.14(16)
C9 Fe1 C6 68.57(16)
C2 Fe1 C6 177.30(16)
C10 Fe1 C6 40.91(15)
C8 Fe1 C6 68.74(17)
C5 Fe1 C6 114.62(16)
C7 Fe1 C1 175.74(16)
C3 Fe1 C1 68.43(16)
C4 Fe1 C1 68.62(16)
C9 Fe1 C1 115.94(16)
C2 Fe1 C1 40.00(16)
C10 Fe1 C1 116.20(16)
C8 Fe1 C1 141.69(17)
C5 Fe1 C1 40.98(15)
C6 Fe1 C1 141.40(17)
C12 N1 C15 109.5(3)
C12 N1 H1C 126.8
C15 N1 H1C 123.2
C20 N2 C17 108.9(3)
C2 C1 C5 107.0(3)
C2 C1 C21 123.2(3)
C5 C1 C21 128.3(4)
C2 C1 Fe1 69.2(2)
C5 C1 Fe1 69.0(2)
C21 C1 Fe1 137.8(3)
C1 C2 C3 108.8(3)
C1 C2 Fe1 70.8(2)
C3 C2 Fe1 69.1(2)
C4 C3 C2 107.8(4)
C4 C3 Fe1 69.9(2)
C2 C3 Fe1 69.9(2)
C4 C3 H3 126.1
C2 C3 H3 126.1
Fe1 C3 H3 126.1
C3 C4 C5 108.3(4)
C3 C4 Fe1 69.7(2)
C5 C4 Fe1 70.4(2)
C3 C4 H4 125.8
C5 C4 H4 125.8
Fe1 C4 H4 125.8
C4 C5 C1 108.0(4)
C4 C5 Fe1 69.1(2)
C1 C5 Fe1 70.0(2)
C4 C5 H5 126.0
C1 C5 H5 126.0
Fe1 C5 H5 126.0
C7 C6 C10 105.7(4)
C7 C6 C11 124.7(4)
C10 C6 C11 128.1(4)
C7 C6 Fe1 68.6(2)
C10 C6 Fe1 69.1(2)
C11 C6 Fe1 137.2(3)
C8 C7 C6 110.6(4)
C8 C7 Fe1 70.6(2)
C6 C7 Fe1 70.8(2)
C8 C7 H7 124.7
C6 C7 H7 124.7
Fe1 C7 H7 124.7
C7 C8 C9 106.4(4)
C7 C8 Fe1 69.1(2)
C9 C8 Fe1 69.1(2)
C7 C8 H8 126.8
C9 C8 H8 126.8
Fe1 C8 H8 126.8
C10 C9 C8 108.2(4)
C10 C9 Fe1 70.2(2)
C8 C9 Fe1 69.7(2)
C10 C9 H9 125.9
C8 C9 H9 125.9
Fe1 C9 H9 125.9
C9 C10 C6 109.2(4)
C9 C10 Fe1 69.8(2)
C6 C10 Fe1 70.0(2)
C9 C10 H10 125.4
C6 C10 H10 125.4
Fe1 C10 H10 125.4
C12 C11 C6 112.7(3)
C12 C11 C22 108.4(3)
C6 C11 C22 108.1(3)
C12 C11 C28 108.1(3)
C6 C11 C28 109.1(3)
C22 C11 C28 110.5(3)
N1 C12 C13 109.1(4)
N1 C12 C11 121.3(4)
C13 C12 C11 129.5(4)
C14 C13 C12 107.2(4)
C14 C13 H13 126.4
C12 C13 H13 126.4
C13 C14 C15 107.2(4)
C13 C14 H14 126.4
C15 C14 H14 126.4
N1 C15 C16 121.9(4)
N1 C15 C14 106.9(3)
C16 C15 C14 131.1(4)
C15 C16 C17 122.3(4)
C15 C16 C34 119.5(3)
C17 C16 C34 118.1(3)
N2 C17 C16 121.5(3)
N2 C17 C18 107.9(3)
C16 C17 C18 130.3(4)
C19 C18 C17 107.1(4)
C19 C18 H18 126.4
C17 C18 H18 126.4
C18 C19 C20 107.2(4)
C18 C19 H19 126.4
C20 C19 H19 126.4
N2 C20 C19 108.9(3)
N2 C20 C21 120.7(3)
C19 C20 C21 130.3(3)
C20 C21 C1 112.2(3)
C20 C21 C54 109.4(3)
C1 C21 C54 109.0(3)
C20 C21 C48 107.8(3)
C1 C21 C48 108.3(3)
C54 C21 C48 110.1(3)
C27 C22 C23 117.3(4)
C27 C22 C11 120.6(4)
C23 C22 C11 122.1(4)
C24 C23 C22 120.7(4)
C24 C23 H23 119.6
C22 C23 H23 119.6
C25 C24 C23 120.9(5)
C25 C24 H24 119.5
C23 C24 H24 119.5
C24 C25 C26 119.8(5)
C24 C25 H25 120.1
C26 C25 H25 120.1
C27 C26 C25 119.4(5)
C27 C26 H26 120.3
C25 C26 H26 120.3
C26 C27 C22 121.9(5)
C26 C27 H27 119.1
C22 C27 H27 119.1
C33 C28 C29 117.6(4)
C33 C28 C11 121.1(4)
C29 C28 C11 121.3(4)
C30 C29 C28 121.4(5)
C30 C29 H29 119.3
C28 C29 H29 119.3
C31 C30 C29 120.3(5)
C31 C30 H30 119.9
C29 C30 H30 119.9
C30 C31 C32 119.7(5)
C30 C31 H31 120.1
C32 C31 H31 120.1
C31 C32 C33 120.4(5)
C31 C32 H32 119.8
C33 C32 H32 119.8
C28 C33 C32 120.7(4)
C28 C33 H33 119.7
C32 C33 H33 119.7
C47 C34 C35 121.2(4)
C47 C34 C16 119.4(4)
C35 C34 C16 119.4(4)
C36 C35 C34 123.6(4)
C36 C35 C40 117.5(4)
C34 C35 C40 118.8(4)
C37 C36 C35 121.8(4)
C37 C36 H36 119.1
C35 C36 H36 119.1
C36 C37 C38 120.3(5)
C36 C37 H37 119.8
C38 C37 H37 119.8
C39 C38 C37 120.1(4)
C39 C38 H38 119.9
C37 C38 H38 119.9
C38 C39 C40 121.3(4)
C38 C39 H39 119.3
C40 C39 H39 119.3
C41 C40 C39 121.1(4)
C41 C40 C35 120.0(4)
C39 C40 C35 118.9(4)
C40 C41 C42 121.6(4)
C40 C41 H41 119.2
C42 C41 H41 119.2
C41 C42 C43 122.2(5)
C41 C42 C47 119.3(4)
C43 C42 C47 118.5(5)
C44 C43 C42 122.3(5)
C44 C43 H43 118.9
C42 C43 H43 118.9
C43 C44 C45 119.6(5)
C43 C44 H44 120.2
C45 C44 H44 120.2
C46 C45 C44 120.8(5)
C46 C45 H45 119.6
C44 C45 H45 119.6
C45 C46 C47 121.7(5)
C45 C46 H46 119.1
C47 C46 H46 119.1
C34 C47 C46 123.9(4)
C34 C47 C42 119.1(4)
C46 C47 C42 117.0(4)
C49 C48 C53 118.2(4)
C49 C48 C21 121.6(3)
C53 C48 C21 120.2(4)
C48 C49 C50 121.4(4)
C48 C49 H49 119.3
C50 C49 H49 119.3
C51 C50 C49 119.5(4)
C51 C50 H50 120.2
C49 C50 H50 120.2
C50 C51 C52 119.9(4)
C50 C51 H51 120.1
C52 C51 H51 120.1
C51 C52 C53 120.1(4)
C51 C52 H52 119.9
C53 C52 H52 119.9
C52 C53 C48 120.9(4)
C52 C53 H53 119.6
C48 C53 H53 119.6
C59 C54 C55 118.3(4)
C59 C54 C21 120.9(3)
C55 C54 C21 120.8(4)
C56 C55 C54 120.7(4)
C56 C55 H55 119.6
C54 C55 H55 119.6
C57 C56 C55 120.0(4)
C57 C56 H56 120.0
C55 C56 H56 120.0
C56 C57 C58 120.4(4)
C56 C57 H57 119.8
C58 C57 H57 119.8
C57 C58 C59 119.5(4)
C57 C58 H58 120.2
C59 C58 H58 120.2
C54 C59 C58 120.9(4)
C54 C59 H59 119.5
C58 C59 H59 119.5

loop_
_geom_bond_atom_site_label_1
_geom_bond_atom_site_label_2
_geom_bond_distance
Fe1 C7 2.037(4)
Fe1 C3 2.039(4)
Fe1 C4 2.041(4)
Fe1 C9 2.048(4)
Fe1 C2 2.050(4)
Fe1 C10 2.054(4)
Fe1 C8 2.056(4)
Fe1 C5 2.058(4)
Fe1 C6 2.066(4)
Fe1 C1 2.071(4)
N1 C12 1.318(5)
N1 C15 1.386(5)
N1 H1C 0.8370
N2 C20 1.334(5)
N2 C17 1.394(5)
C1 C2 1.410(6)
C1 C5 1.445(5)
C1 C21 1.537(5)
C2 C3 1.432(6)
C3 C4 1.410(6)
C3 H3 0.9800
C4 C5 1.419(6)
C4 H4 0.9800
C5 H5 0.9800
C6 C7 1.421(6)
C6 C10 1.440(5)
C6 C11 1.536(5)
C7 C8 1.410(6)
C7 H7 0.9800
C8 C9 1.444(6)
C8 H8 0.9800
C9 C10 1.404(6)
C9 H9 0.9800
C10 H10 0.9800
C11 C12 1.524(6)
C11 C22 1.542(6)
C11 C28 1.551(6)
C12 C13 1.411(6)
C13 C14 1.372(6)
C13 H13 0.9300
C14 C15 1.415(6)
C14 H14 0.9300
C15 C16 1.401(6)
C16 C17 1.413(6)
C16 C34 1.503(6)
C17 C18 1.418(5)
C18 C19 1.378(6)
C18 H18 0.9300
C19 C20 1.434(6)
C19 H19 0.9300
C20 C21 1.517(5)
C21 C54 1.544(5)
C21 C48 1.558(5)
C22 C27 1.390(6)
C22 C23 1.396(6)
C23 C24 1.372(6)
C23 H23 0.9300
C24 C25 1.363(8)
C24 H24 0.9300
C25 C26 1.386(8)
C25 H25 0.9300
C26 C27 1.372(7)
C26 H26 0.9300
C27 H27 0.9300
C28 C33 1.390(6)
C28 C29 1.401(6)
C29 C30 1.381(7)
C29 H29 0.9300
C30 C31 1.367(7)
C30 H30 0.9300
C31 C32 1.382(7)
C31 H31 0.9300
C32 C33 1.392(6)
C32 H32 0.9300
C33 H33 0.9300
C34 C47 1.404(6)
C34 C35 1.419(6)
C35 C36 1.418(6)
C35 C40 1.438(6)
C36 C37 1.355(6)
C36 H36 0.9300
C37 C38 1.430(7)
C37 H37 0.9300
C38 C39 1.336(7)
C38 H38 0.9300
C39 C40 1.434(7)
C39 H39 0.9300
C40 C41 1.389(7)
C41 C42 1.402(7)
C41 H41 0.9300
C42 C43 1.419(6)
C42 C47 1.449(6)
C43 C44 1.336(8)
C43 H43 0.9300
C44 C45 1.408(8)
C44 H44 0.9300
C45 C46 1.362(6)
C45 H45 0.9300
C46 C47 1.413(6)
C46 H46 0.9300
C48 C49 1.381(6)
C48 C53 1.392(6)
C49 C50 1.396(6)
C49 H49 0.9300
C50 C51 1.379(6)
C50 H50 0.9300
C51 C52 1.383(6)
C51 H51 0.9300
C52 C53 1.387(6)
C52 H52 0.9300
C53 H53 0.9300
C54 C59 1.390(6)
C54 C55 1.398(6)
C55 C56 1.387(6)
C55 H55 0.9300
C56 C57 1.377(6)
C56 H56 0.9300
C57 C58 1.382(7)
C57 H57 0.9300
C58 C59 1.395(6)
C58 H58 0.9300
C59 H59 0.9300
